data_7010757
loop_
_publ_author_name
'Alcalde, M. I.'
'Carty, A. J.'
'Chi, Y.'
'Delgado, E.'
'Donnadieu, B.'
'Hern\'andez, E.'
'Dallmann, K.'
'S\'anchez-Nieves, J.'

_publ_section_title
;
 Syntheses of new ruthenium clusters containing sulfur, ynyl and diynyl
 ligands. Crystal structures of
 [Ru3(CO)9(&#x00B5;-\h2-SC&#xE002;CSiMe3)(&#x00B5;3-\h2-C&#xE002;CSiMe3)],
 [Ru4(CO)12(&#x00B5;4-S)(&#x00B5;-\h2-C&#xE002;CSiMe3)2] and
 [Ru4(CO)9(&#x00B5;-CO)2(&#x00B5;4-S)(&#x00B5;4-\h2-C(SiMe3)C(C&#xE002;CSiMe3)]
;
_journal_issue 17
_journal_name_full 'Journal of the Chemical Society, Dalton Transactions'
_journal_page_first 2502
_journal_paper_doi 10.1039/b103202j
_journal_year 2001
_chemical_formula_sum 'C21 H18 O11 Ru4 S Si2'
_chemical_formula_weight 938.87
_chemical_name_systematic
; 
? 
;
_space_group_IT_number 13
_symmetry_cell_setting monoclinic
_symmetry_space_group_name_Hall '-P 2yc'
_symmetry_space_group_name_H-M 'P 1 2/c 1'
_atom_sites_solution_hydrogens geom
_atom_sites_solution_primary direct
_atom_sites_solution_secondary difmap
_audit_creation_method SHELXL-97
_cell_angle_alpha 90.00
_cell_angle_beta 101.522(12)
_cell_angle_gamma 90.00
_cell_formula_units_Z 4
_cell_length_a 17.1122(19)
_cell_length_b 9.9572(9)
_cell_length_c 17.7322(18)
_cell_measurement_reflns_used 5000
_cell_measurement_temperature 160(2)
_cell_measurement_theta_max 26.0
_cell_measurement_theta_min 2.0
_cell_volume 2960.5(5)
_computing_cell_refinement 'Stoe IPDS software (Stoe, 1996)'
_computing_data_collection 'Stoe IPDS software (Stoe, 1996)'
_computing_data_reduction 'XRED (Stoe, 1.08, 1996)'
_computing_molecular_graphics 'ORTEP3 for Windows (Farrugia, 1997)'
_computing_publication_material 'SHELXL-97 (Sheldrick, 1997)'
_computing_structure_refinement 'SHELXL-97 (Sheldrick, 1997)'
_computing_structure_solution 'SIR92 (Giacovazzo et al, 1992)'
_diffrn_ambient_temperature 160(2)
_diffrn_measured_fraction_theta_full 0.967
_diffrn_measured_fraction_theta_max 0.967
_diffrn_measurement_device_type 'Stoe IPDS'
_diffrn_measurement_method \f
_diffrn_radiation_monochromator graphite
_diffrn_radiation_source 'fine-focus sealed tube'
_diffrn_radiation_type MoK\a
_diffrn_radiation_wavelength 0.71073
_diffrn_reflns_av_R_equivalents 0.0317
_diffrn_reflns_av_sigmaI/netI 0.0216
_diffrn_reflns_limit_h_max 21
_diffrn_reflns_limit_h_min -20
_diffrn_reflns_limit_k_max 12
_diffrn_reflns_limit_k_min -12
_diffrn_reflns_limit_l_max 21
_diffrn_reflns_limit_l_min -21
_diffrn_reflns_number 22878
_diffrn_reflns_theta_full 25.96
_diffrn_reflns_theta_max 25.96
_diffrn_reflns_theta_min 2.05
_diffrn_standards_decay_% <0.1
_diffrn_standards_interval_time 'every frame'
_diffrn_standards_number 200
_exptl_absorpt_coefficient_mu 2.205
_exptl_absorpt_correction_T_max 0.859
_exptl_absorpt_correction_T_min 0.546
_exptl_absorpt_correction_type numerical
_exptl_crystal_colour yellow
_exptl_crystal_density_diffrn 2.106
_exptl_crystal_density_method 'not measured'
_exptl_crystal_description plate
_exptl_crystal_F_000 1808
_exptl_crystal_size_max 0.35
_exptl_crystal_size_mid 0.10
_exptl_crystal_size_min 0.07
_refine_diff_density_max 0.517
_refine_diff_density_min -0.550
_refine_diff_density_rms 0.096
_refine_ls_extinction_method none
_refine_ls_goodness_of_fit_ref 1.015
_refine_ls_hydrogen_treatment mixed
_refine_ls_matrix_type full
_refine_ls_number_parameters 358
_refine_ls_number_reflns 5608
_refine_ls_number_restraints 0
_refine_ls_restrained_S_all 1.015
_refine_ls_R_factor_all 0.0246
_refine_ls_R_factor_gt 0.0198
_refine_ls_shift/su_max 0.002
_refine_ls_shift/su_mean 0.000
_refine_ls_structure_factor_coef Fsqd
_refine_ls_weighting_details 'calc w==1/[\s^2^(Fo^2^)+(0.0350P)^2^+0.0000P] where P==(Fo^2^+2Fc^2^)/3'
_refine_ls_weighting_scheme calc
_refine_ls_wR_factor_gt 0.0472
_refine_ls_wR_factor_ref 0.0502
_reflns_number_gt 4974
_reflns_number_total 5608
_reflns_threshold_expression >2sigma(I)
_cod_data_source_file b103202j.txt
_cod_data_source_block (5)
_cod_depositor_comments
;
The following automatic conversions were performed:
'_symmetry_cell_setting' value 'Monoclinic ' changed to 'monoclinic'
according to '/home/saulius/struct/CIF-dictionaries/cif_core.dic'
dictionary named 'cif_core.dic' version 2.4.1 from 2010-06-29.

Automatic conversion script
Id: cif_fix_enum 1527 2010-12-29 10:47:43Z saulius 
;
_cod_original_sg_symbol_H-M 'P 2/c '
_cod_database_code 7010757

loop_
_symmetry_equiv_pos_as_xyz
'x, y, z'
'-x, y, -z+1/2'
'-x, -y, -z'
'x, -y, z-1/2'

loop_
_atom_site_label
_atom_site_type_symbol
_atom_site_fract_x
_atom_site_fract_y
_atom_site_fract_z
_atom_site_U_iso_or_equiv
_atom_site_adp_type
_atom_site_occupancy
_atom_site_symmetry_multiplicity
_atom_site_calc_flag
_atom_site_refinement_flags
_atom_site_disorder_assembly
_atom_site_disorder_group
Ru1 Ru 0.850434(11) 0.348302(17) 0.017517(11) 0.01347(5) Uani 1 1 d . . .
Ru2 Ru 0.836612(11) 0.079685(17) 0.050757(11) 0.01470(6) Uani 1 1 d . . .
Ru3 Ru 0.875804(11) 0.311811(17) -0.130945(11) 0.01436(6) Uani 1 1 d . . .
Ru4 Ru 0.805326(11) 0.069696(17) -0.113387(11) 0.01436(6) Uani 1 1 d . . .
S1 S 0.92691(3) 0.16206(5) -0.02534(3) 0.01506(12) Uani 1 1 d . . .
Si1 Si 0.67703(4) 0.37936(7) -0.15492(4) 0.02005(14) Uani 1 1 d . . .
Si2 Si 0.53430(5) 0.19947(9) 0.07851(5) 0.03195(19) Uani 1 1 d . . .
O11 O 0.73015(13) 0.5170(2) 0.08012(13) 0.0365(5) Uani 1 1 d . . .
O12 O 0.97074(13) 0.3559(2) 0.16834(12) 0.0334(5) Uani 1 1 d . . .
O13 O 0.92554(12) 0.60147(18) -0.03377(12) 0.0288(4) Uani 1 1 d . . .
O21 O 0.98560(12) -0.0103(2) 0.16571(12) 0.0318(5) Uani 1 1 d . . .
O22 O 0.74682(15) 0.1210(3) 0.18008(13) 0.0488(7) Uani 1 1 d . . .
O23 O 0.77884(18) -0.2055(2) 0.02042(15) 0.0525(7) Uani 1 1 d . . .
O31 O 1.04497(12) 0.3312(2) -0.15801(13) 0.0331(5) Uani 1 1 d . . .
O32 O 0.83708(13) 0.5248(2) -0.25399(12) 0.0343(5) Uani 1 1 d . . .
O34 O 0.84172(12) 0.13179(18) -0.27061(11) 0.0265(4) Uani 1 1 d . . .
O41 O 0.64922(13) -0.0440(2) -0.19715(15) 0.0436(6) Uani 1 1 d . . .
O42 O 0.87671(14) -0.19429(19) -0.15004(14) 0.0394(5) Uani 1 1 d . . .
C1 C 0.76094(14) 0.2812(2) -0.09068(14) 0.0142(5) Uani 1 1 d . . .
C2 C 0.74902(14) 0.1998(2) -0.02794(14) 0.0152(5) Uani 1 1 d . . .
C3 C 0.67351(15) 0.1928(2) -0.00422(14) 0.0181(5) Uani 1 1 d . . .
C4 C 0.61557(16) 0.1893(3) 0.02454(16) 0.0233(6) Uani 1 1 d . . .
C1A C 0.57437(18) 0.3550(4) -0.1366(2) 0.0410(8) Uani 1 1 d . . .
H1A1 H 0.5607 0.2593 -0.1407 0.061 Uiso 1 1 calc R . .
H1A2 H 0.5363 0.4057 -0.1746 0.061 Uiso 1 1 calc R . .
H1A3 H 0.5723 0.3870 -0.0848 0.061 Uiso 1 1 calc R . .
C1B C 0.69818(19) 0.5631(3) -0.14026(18) 0.0307(6) Uani 1 1 d . . .
H1B1 H 0.7504 0.5836 -0.1521 0.046 Uiso 1 1 calc R . .
H1B2 H 0.6983 0.5869 -0.0866 0.046 Uiso 1 1 calc R . .
H1B3 H 0.6569 0.6149 -0.1744 0.046 Uiso 1 1 calc R . .
C1C C 0.66840(18) 0.3262(3) -0.25736(17) 0.0290(6) Uani 1 1 d . . .
H1C1 H 0.7198 0.3387 -0.2727 0.043 Uiso 1 1 calc R . .
H1C2 H 0.6277 0.3807 -0.2904 0.043 Uiso 1 1 calc R . .
H1C3 H 0.6531 0.2312 -0.2626 0.043 Uiso 1 1 calc R . .
C2A C 0.5231(2) 0.0329(4) 0.1223(2) 0.0550(10) Uani 1 1 d . . .
H2A1 H 0.5759 -0.0034 0.1445 0.083 Uiso 1 1 calc R . .
H2A2 H 0.4954 -0.0286 0.0826 0.083 Uiso 1 1 calc R . .
H2A3 H 0.4921 0.0427 0.1628 0.083 Uiso 1 1 calc R . .
C2B C 0.5672(2) 0.3264(4) 0.1552(2) 0.0517(10) Uani 1 1 d . . .
H2B1 H 0.6164 0.2958 0.1890 0.078 Uiso 1 1 calc R . .
H2B2 H 0.5255 0.3381 0.1854 0.078 Uiso 1 1 calc R . .
H2B3 H 0.5770 0.4122 0.1317 0.078 Uiso 1 1 calc R . .
C2C C 0.4409(2) 0.2536(6) 0.0144(3) 0.0759(15) Uani 1 1 d . . .
H2C1 H 0.3971 0.2509 0.0426 0.114 Uiso 1 1 calc R . .
H2C2 H 0.4288 0.1931 -0.0300 0.114 Uiso 1 1 calc R . .
H2C3 H 0.4471 0.3454 -0.0034 0.114 Uiso 1 1 calc R . .
C11 C 0.77622(16) 0.4568(2) 0.05732(15) 0.0215(5) Uani 1 1 d . . .
C12 C 0.92416(16) 0.3536(2) 0.11318(16) 0.0206(5) Uani 1 1 d . . .
C13 C 0.89734(16) 0.4998(3) -0.02711(17) 0.0237(6) Uani 1 1 d . . .
C21 C 0.92911(16) 0.0207(2) 0.12446(15) 0.0209(5) Uani 1 1 d . . .
C22 C 0.77859(17) 0.1020(3) 0.13151(16) 0.0276(6) Uani 1 1 d . . .
C23 C 0.80077(19) -0.0985(3) 0.02826(18) 0.0318(7) Uani 1 1 d . . .
C31 C 0.98081(16) 0.3262(2) -0.14963(16) 0.0213(5) Uani 1 1 d . . .
C32 C 0.84793(16) 0.4457(3) -0.20700(16) 0.0230(6) Uani 1 1 d . . .
C34 C 0.84140(15) 0.1576(2) -0.20700(15) 0.0177(5) Uani 1 1 d . . .
C41 C 0.70799(16) 0.0005(3) -0.16629(16) 0.0237(6) Uani 1 1 d . . .
C42 C 0.85076(16) -0.0958(2) -0.13357(16) 0.0225(6) Uani 1 1 d . . .

loop_
_atom_site_aniso_label
_atom_site_aniso_U_11
_atom_site_aniso_U_22
_atom_site_aniso_U_33
_atom_site_aniso_U_23
_atom_site_aniso_U_13
_atom_site_aniso_U_12
Ru1 0.01521(10) 0.01412(9) 0.01125(11) -0.00062(7) 0.00305(8) 0.00025(7)
Ru2 0.01525(10) 0.01574(10) 0.01374(11) 0.00337(7) 0.00445(8) 0.00154(7)
Ru3 0.01648(10) 0.01454(9) 0.01287(11) 0.00055(7) 0.00487(8) -0.00117(7)
Ru4 0.01543(10) 0.01363(9) 0.01468(11) -0.00109(7) 0.00462(8) -0.00082(7)
S1 0.0140(3) 0.0168(3) 0.0152(3) 0.0009(2) 0.0046(2) 0.0011(2)
Si1 0.0184(3) 0.0222(3) 0.0186(4) 0.0039(3) 0.0014(3) 0.0042(3)
Si2 0.0184(4) 0.0515(5) 0.0288(5) -0.0118(4) 0.0117(4) -0.0027(3)
O11 0.0405(12) 0.0349(11) 0.0378(13) -0.0056(9) 0.0167(11) 0.0140(9)
O12 0.0337(11) 0.0431(12) 0.0194(12) -0.0025(8) -0.0043(11) 0.0054(9)
O13 0.0339(11) 0.0210(9) 0.0310(12) 0.0020(8) 0.0051(10) -0.0090(8)
O21 0.0232(10) 0.0442(12) 0.0263(12) 0.0098(8) 0.0007(10) 0.0072(8)
O22 0.0471(14) 0.0773(16) 0.0284(13) 0.0221(11) 0.0228(12) 0.0335(12)
O23 0.0797(19) 0.0263(11) 0.0491(16) 0.0005(10) 0.0073(14) -0.0223(11)
O31 0.0247(11) 0.0349(11) 0.0444(14) -0.0026(9) 0.0180(10) -0.0045(8)
O32 0.0417(12) 0.0345(10) 0.0273(12) 0.0150(9) 0.0086(10) 0.0016(9)
O34 0.0383(11) 0.0262(9) 0.0176(10) -0.0048(7) 0.0113(9) -0.0058(8)
O41 0.0234(11) 0.0609(14) 0.0460(15) -0.0206(11) 0.0060(11) -0.0137(10)
O42 0.0502(14) 0.0213(10) 0.0486(14) -0.0048(9) 0.0144(12) 0.0108(9)
C1 0.0144(11) 0.0153(10) 0.0127(12) -0.0029(9) 0.0022(10) 0.0014(8)
C2 0.0158(11) 0.0131(10) 0.0166(13) -0.0014(8) 0.0032(10) -0.0004(8)
C3 0.0181(12) 0.0209(12) 0.0141(13) 0.0005(9) 0.0008(11) 0.0010(9)
C4 0.0196(13) 0.0301(13) 0.0202(15) -0.0006(10) 0.0042(12) 0.0006(10)
C1A 0.0230(15) 0.058(2) 0.040(2) 0.0231(15) 0.0017(15) 0.0126(14)
C1B 0.0352(16) 0.0257(13) 0.0292(17) 0.0042(11) 0.0015(14) 0.0114(11)
C1C 0.0267(14) 0.0334(14) 0.0241(16) 0.0017(11) -0.0017(13) 0.0015(11)
C2A 0.055(2) 0.067(2) 0.051(2) -0.0124(18) 0.031(2) -0.0294(19)
C2B 0.051(2) 0.060(2) 0.049(2) -0.0261(17) 0.020(2) 0.0007(17)
C2C 0.0286(19) 0.140(4) 0.058(3) -0.029(3) 0.005(2) 0.030(2)
C11 0.0256(13) 0.0193(11) 0.0193(14) -0.0007(10) 0.0036(12) -0.0015(10)
C12 0.0239(13) 0.0206(12) 0.0182(15) -0.0016(9) 0.0067(13) 0.0011(10)
C13 0.0202(13) 0.0235(13) 0.0263(15) 0.0023(10) 0.0022(12) 0.0008(10)
C21 0.0229(14) 0.0232(12) 0.0186(14) 0.0058(10) 0.0090(12) -0.0001(10)
C22 0.0274(14) 0.0338(14) 0.0223(16) 0.0115(11) 0.0064(13) 0.0130(11)
C23 0.0357(16) 0.0294(15) 0.0290(17) 0.0050(12) 0.0031(14) -0.0035(12)
C31 0.0252(14) 0.0190(11) 0.0199(14) -0.0011(9) 0.0052(12) -0.0014(10)
C32 0.0225(13) 0.0234(12) 0.0244(15) -0.0027(11) 0.0076(12) -0.0018(10)
C34 0.0184(12) 0.0160(11) 0.0190(14) -0.0004(9) 0.0046(11) -0.0021(9)
C41 0.0233(14) 0.0268(13) 0.0236(15) -0.0050(10) 0.0105(12) -0.0017(10)
C42 0.0246(14) 0.0222(13) 0.0211(15) 0.0034(10) 0.0050(12) -0.0009(10)

loop_
_atom_type_symbol
_atom_type_description
_atom_type_scat_dispersion_real
_atom_type_scat_dispersion_imag
_atom_type_scat_source
C C 0.0033 0.0016 'International Tables Vol C Tables 4.2.6.8 and 6.1.1.4'
H H 0.0000 0.0000 'International Tables Vol C Tables 4.2.6.8 and 6.1.1.4'
O O 0.0106 0.0060 'International Tables Vol C Tables 4.2.6.8 and 6.1.1.4'
S S 0.1246 0.1234 'International Tables Vol C Tables 4.2.6.8 and 6.1.1.4'
Si Si 0.0817 0.0704 'International Tables Vol C Tables 4.2.6.8 and 6.1.1.4'
Ru Ru -1.2594 0.8363 'International Tables Vol C Tables 4.2.6.8 and 6.1.1.4'

loop_
_geom_angle_atom_site_label_1
_geom_angle_atom_site_label_2
_geom_angle_atom_site_label_3
_geom_angle
_geom_angle_site_symmetry_1
_geom_angle_site_symmetry_3
_geom_angle_publ_flag
C12 Ru1 C11 91.51(11) . . ?
C12 Ru1 C13 94.99(11) . . ?
C11 Ru1 C13 94.03(11) . . ?
C12 Ru1 C2 130.55(10) . . ?
C11 Ru1 C2 89.00(10) . . ?
C13 Ru1 C2 134.30(10) . . ?
C12 Ru1 C1 164.53(9) . . ?
C11 Ru1 C1 95.26(10) . . ?
C13 Ru1 C1 98.38(10) . . ?
C2 Ru1 C1 36.04(8) . . ?
C12 Ru1 S1 89.85(7) . . ?
C11 Ru1 S1 165.98(8) . . ?
C13 Ru1 S1 99.75(8) . . ?
C2 Ru1 S1 79.56(6) . . ?
C1 Ru1 S1 80.28(6) . . ?
C12 Ru1 Ru2 84.62(7) . . ?
C11 Ru1 Ru2 112.24(7) . . ?
C13 Ru1 Ru2 153.73(8) . . ?
C2 Ru1 Ru2 50.26(6) . . ?
C1 Ru1 Ru2 79.95(6) . . ?
S1 Ru1 Ru2 54.016(15) . . ?
C12 Ru1 Ru3 130.38(8) . . ?
C11 Ru1 Ru3 131.83(8) . . ?
C13 Ru1 Ru3 63.98(8) . . ?
C2 Ru1 Ru3 80.41(6) . . ?
C1 Ru1 Ru3 51.37(6) . . ?
S1 Ru1 Ru3 54.435(16) . . ?
Ru2 Ru1 Ru3 96.431(8) . . ?
C23 Ru2 C22 94.12(13) . . ?
C23 Ru2 C21 92.56(12) . . ?
C22 Ru2 C21 90.38(11) . . ?
C23 Ru2 C2 103.05(11) . . ?
C22 Ru2 C2 91.27(10) . . ?
C21 Ru2 C2 164.14(9) . . ?
C23 Ru2 S1 114.91(10) . . ?
C22 Ru2 S1 150.94(9) . . ?
C21 Ru2 S1 87.22(7) . . ?
C2 Ru2 S1 83.69(6) . . ?
C23 Ru2 Ru1 154.32(10) . . ?
C22 Ru2 Ru1 97.29(8) . . ?
C21 Ru2 Ru1 110.23(7) . . ?
C2 Ru2 Ru1 53.92(6) . . ?
S1 Ru2 Ru1 56.917(14) . . ?
C23 Ru2 Ru4 76.44(9) . . ?
C22 Ru2 Ru4 138.45(9) . . ?
C21 Ru2 Ru4 129.85(7) . . ?
C2 Ru2 Ru4 53.39(6) . . ?
S1 Ru2 Ru4 56.427(18) . . ?
Ru1 Ru2 Ru4 79.779(7) . . ?
C32 Ru3 C31 86.27(11) . . ?
C32 Ru3 C34 93.47(11) . . ?
C31 Ru3 C34 95.69(10) . . ?
C32 Ru3 C1 102.18(10) . . ?
C31 Ru3 C1 170.88(10) . . ?
C34 Ru3 C1 87.30(9) . . ?
C32 Ru3 S1 171.71(8) . . ?
C31 Ru3 S1 88.46(8) . . ?
C34 Ru3 S1 93.41(7) . . ?
C1 Ru3 S1 82.76(6) . . ?
C32 Ru3 C13 88.70(10) . . ?
C31 Ru3 C13 93.67(10) . . ?
C34 Ru3 C13 170.50(9) . . ?
C1 Ru3 C13 83.21(8) . . ?
S1 Ru3 C13 85.26(6) . . ?
C32 Ru3 Ru4 130.38(8) . . ?
C31 Ru3 Ru4 122.68(7) . . ?
C34 Ru3 Ru4 48.79(7) . . ?
C1 Ru3 Ru4 53.89(5) . . ?
S1 Ru3 Ru4 57.904(16) . . ?
C13 Ru3 Ru4 123.79(6) . . ?
C32 Ru3 Ru1 121.31(8) . . ?
C31 Ru3 Ru1 119.26(8) . . ?
C34 Ru3 Ru1 130.01(7) . . ?
C1 Ru3 Ru1 53.33(6) . . ?
S1 Ru3 Ru1 56.423(15) . . ?
C13 Ru3 Ru1 42.36(6) . . ?
Ru4 Ru3 Ru1 81.472(9) . . ?
C41 Ru4 C42 86.72(11) . . ?
C41 Ru4 C34 97.54(11) . . ?
C42 Ru4 C34 90.97(10) . . ?
C41 Ru4 C1 97.62(10) . . ?
C42 Ru4 C1 174.51(10) . . ?
C34 Ru4 C1 85.14(9) . . ?
C41 Ru4 C2 95.04(10) . . ?
C42 Ru4 C2 147.59(10) . . ?
C34 Ru4 C2 120.69(9) . . ?
C1 Ru4 C2 35.70(8) . . ?
C41 Ru4 S1 171.64(8) . . ?
C42 Ru4 S1 96.67(9) . . ?
C34 Ru4 S1 90.05(7) . . ?
C1 Ru4 S1 79.49(6) . . ?
C2 Ru4 S1 78.01(6) . . ?
C41 Ru4 Ru3 129.36(8) . . ?
C42 Ru4 Ru3 122.63(8) . . ?
C34 Ru4 Ru3 47.98(7) . . ?
C1 Ru4 Ru3 51.91(6) . . ?
C2 Ru4 Ru3 80.46(5) . . ?
S1 Ru4 Ru3 54.564(14) . . ?
C41 Ru4 Ru2 119.39(8) . . ?
C42 Ru4 Ru2 102.91(8) . . ?
C34 Ru4 Ru2 140.84(7) . . ?
C1 Ru4 Ru2 77.93(6) . . ?
C2 Ru4 Ru2 48.59(6) . . ?
S1 Ru4 Ru2 52.429(16) . . ?
Ru3 Ru4 Ru2 95.050(9) . . ?
Ru2 S1 Ru3 118.32(3) . . ?
Ru2 S1 Ru1 69.067(17) . . ?
Ru3 S1 Ru1 69.142(17) . . ?
Ru2 S1 Ru4 71.144(18) . . ?
Ru3 S1 Ru4 67.532(19) . . ?
Ru1 S1 Ru4 92.41(2) . . ?
C1A Si1 C1C 103.77(15) . . ?
C1A Si1 C1B 105.41(15) . . ?
C1C Si1 C1B 112.78(13) . . ?
C1A Si1 C1 116.78(12) . . ?
C1C Si1 C1 109.75(12) . . ?
C1B Si1 C1 108.37(12) . . ?
C4 Si2 C2C 110.27(17) . . ?
C4 Si2 C2A 108.63(15) . . ?
C2C Si2 C2A 111.6(2) . . ?
C4 Si2 C2B 105.53(15) . . ?
C2C Si2 C2B 110.5(2) . . ?
C2A Si2 C2B 110.06(19) . . ?
C2 C1 Si1 123.26(17) . . ?
C2 C1 Ru3 126.71(17) . . ?
Si1 C1 Ru3 110.02(11) . . ?
C2 C1 Ru4 73.71(13) . . ?
Si1 C1 Ru4 126.72(12) . . ?
Ru3 C1 Ru4 74.20(7) . . ?
C2 C1 Ru1 71.90(14) . . ?
Si1 C1 Ru1 130.02(11) . . ?
Ru3 C1 Ru1 75.31(7) . . ?
Ru4 C1 Ru1 102.92(9) . . ?
C1 C2 C3 122.2(2) . . ?
C1 C2 Ru2 128.51(17) . . ?
C3 C2 Ru2 109.14(16) . . ?
C1 C2 Ru1 72.06(13) . . ?
C3 C2 Ru1 126.00(16) . . ?
Ru2 C2 Ru1 75.82(8) . . ?
C1 C2 Ru4 70.59(13) . . ?
C3 C2 Ru4 132.23(17) . . ?
Ru2 C2 Ru4 78.02(7) . . ?
Ru1 C2 Ru4 101.73(9) . . ?
C4 C3 C2 172.0(3) . . ?
C3 C4 Si2 172.2(2) . . ?
O11 C11 Ru1 177.2(2) . . ?
O12 C12 Ru1 176.9(2) . . ?
O13 C13 Ru1 161.5(2) . . ?
O13 C13 Ru3 124.8(2) . . ?
Ru1 C13 Ru3 73.66(8) . . ?
O21 C21 Ru2 176.6(2) . . ?
O22 C22 Ru2 176.3(3) . . ?
O23 C23 Ru2 174.8(3) . . ?
O31 C31 Ru3 176.9(2) . . ?
O32 C32 Ru3 174.5(2) . . ?
O34 C34 Ru3 138.61(19) . . ?
O34 C34 Ru4 138.16(19) . . ?
Ru3 C34 Ru4 83.22(9) . . ?
O41 C41 Ru4 178.3(3) . . ?
O42 C42 Ru4 176.2(2) . . ?

loop_
_geom_bond_atom_site_label_1
_geom_bond_atom_site_label_2
_geom_bond_distance
_geom_bond_site_symmetry_2
_geom_bond_publ_flag
Ru1 C12 1.902(3) . ?
Ru1 C11 1.907(3) . ?
Ru1 C13 1.949(3) . ?
Ru1 C2 2.300(2) . ?
Ru1 C1 2.302(2) . ?
Ru1 S1 2.4752(6) . ?
Ru1 Ru2 2.7591(3) . ?
Ru1 Ru3 2.7762(4) . ?
Ru2 C23 1.893(3) . ?
Ru2 C22 1.911(3) . ?
Ru2 C21 1.932(3) . ?
Ru2 C2 2.188(2) . ?
Ru2 S1 2.3904(6) . ?
Ru2 Ru4 2.8541(4) . ?
Ru3 C32 1.888(3) . ?
Ru3 C31 1.897(3) . ?
Ru3 C34 2.051(2) . ?
Ru3 C1 2.242(2) . ?
Ru3 S1 2.4167(6) . ?
Ru3 C13 2.600(3) . ?
Ru3 Ru4 2.7410(3) . ?
Ru4 C41 1.872(3) . ?
Ru4 C42 1.886(3) . ?
Ru4 C34 2.077(2) . ?
Ru4 C1 2.301(2) . ?
Ru4 C2 2.342(2) . ?
Ru4 S1 2.5128(7) . ?
Si1 C1A 1.865(3) . ?
Si1 C1C 1.869(3) . ?
Si1 C1B 1.873(3) . ?
Si1 C1 1.914(2) . ?
Si2 C4 1.842(3) . ?
Si2 C2C 1.848(4) . ?
Si2 C2A 1.857(4) . ?
Si2 C2B 1.860(4) . ?
O11 C11 1.127(3) . ?
O12 C12 1.132(3) . ?
O13 C13 1.137(3) . ?
O21 C21 1.132(3) . ?
O22 C22 1.123(3) . ?
O23 C23 1.129(4) . ?
O31 C31 1.138(3) . ?
O32 C32 1.135(3) . ?
O34 C34 1.158(3) . ?
O41 C41 1.135(3) . ?
O42 C42 1.139(3) . ?
C1 C2 1.424(3) . ?
C2 C3 1.438(3) . ?
C3 C4 1.203(4) . ?
